data_2214039
loop_
_publ_author_name
'Najoua Belhaj Mbarek Elmkacher'
'Mohamed Rzaigui'
'Faouzi Bouachir'

_publ_section_title
;
 The protonated \b-iminoamine
 1,3-bis(2-methylanilino)-1-phenylbutane(1+) hexafluorophosphate
;
_journal_coeditor_code AV3093
_journal_issue 7
_journal_name_full 'Acta Crystallographica Section E'
_journal_page_first o3075
_journal_page_last o3075
_journal_paper_doi 10.1107/S1600536807026232
_journal_volume 63
_journal_year 2007
_chemical_formula_iupac 'C24 H25 N2 + , F6 P -'
_chemical_formula_moiety 'C24 H25 N2 + , F6 P -'
_chemical_formula_sum 'C24 H25 F6 N2 P'
_chemical_formula_weight 486.43
_chemical_name_systematic
;
1,3-bis(2-methylanilino)-1-phenylbutane(1+) hexafluorophosphate
;
_space_group_IT_number 29
_symmetry_cell_setting orthorhombic
_symmetry_space_group_name_Hall 'P -2bc -2c'
_symmetry_space_group_name_H-M 'P c 21 b'
_atom_sites_solution_hydrogens geom
_atom_sites_solution_primary direct
_atom_sites_solution_secondary difmap
_audit_conform_dict_name cif_core.dic
_audit_conform_dict_version 2.1
_audit_creation_method 'WinGX routine CIF_UPDATE'
_cell_angle_alpha 90.00
_cell_angle_beta 90.00
_cell_angle_gamma 90.00
_cell_formula_units_Z 4
_cell_length_a 6.5352(2)
_cell_length_b 17.8580(3)
_cell_length_c 20.4249(3)
_cell_measurement_reflns_used 0
_cell_measurement_temperature 293(2)
_cell_measurement_theta_max 0
_cell_measurement_theta_min 0
_cell_volume 2383.70(9)
_computing_cell_refinement 'CAD-4 EXPRESS'
_computing_data_collection 'CAD-4 EXPRESS (Enraf--Nonius, 1994)'
_computing_data_reduction 'XCAD4 (Harms & Wocadlo, 1995)'
_computing_molecular_graphics 'ORTEP-3 for Windows (Farrugia, 1997)'
_computing_publication_material 'WinGX (Farrugia, 1999)'
_computing_structure_refinement 'SHELXL97 (Sheldrick, 1997)'
_computing_structure_solution 'SHELXS97 (Sheldrick, 1997)'
_diffrn_ambient_temperature 293(2)
_diffrn_measured_fraction_theta_full 0.999
_diffrn_measured_fraction_theta_max 0.999
_diffrn_measurement_device_type 'Enraf--Nonius TurboCAD-4'
_diffrn_measurement_method 'non-profiled \w'
_diffrn_radiation_monochromator graphite
_diffrn_radiation_source 'fine-focus sealed tube'
_diffrn_radiation_type MoK\a
_diffrn_radiation_wavelength 0.71073
_diffrn_reflns_av_R_equivalents 0.0688
_diffrn_reflns_av_sigmaI/netI 0.0663
_diffrn_reflns_limit_h_max 7
_diffrn_reflns_limit_h_min -7
_diffrn_reflns_limit_k_max 21
_diffrn_reflns_limit_k_min 0
_diffrn_reflns_limit_l_max 24
_diffrn_reflns_limit_l_min 0
_diffrn_reflns_number 4127
_diffrn_reflns_theta_full 24.97
_diffrn_reflns_theta_max 24.97
_diffrn_reflns_theta_min 2.28
_diffrn_standards_decay_% -2
_diffrn_standards_interval_time 120
_diffrn_standards_number 2
_exptl_absorpt_coefficient_mu 0.176
_exptl_absorpt_correction_type none
_exptl_crystal_colour colourless
_exptl_crystal_density_diffrn 1.355
_exptl_crystal_density_method 'not measured'
_exptl_crystal_description prism
_exptl_crystal_F_000 1008
_exptl_crystal_size_max 0.35
_exptl_crystal_size_mid 0.23
_exptl_crystal_size_min 0.23
_refine_diff_density_max 0.238
_refine_diff_density_min -0.234
_refine_ls_abs_structure_details 'Flack (1983), with how many Friedel pairs?'
_refine_ls_abs_structure_Flack 0.1(3)
_refine_ls_extinction_method none
_refine_ls_goodness_of_fit_ref 1.010
_refine_ls_hydrogen_treatment mixed
_refine_ls_matrix_type full
_refine_ls_number_parameters 310
_refine_ls_number_reflns 2170
_refine_ls_number_restraints 1
_refine_ls_restrained_S_all 1.010
_refine_ls_R_factor_all 0.1166
_refine_ls_R_factor_gt 0.0507
_refine_ls_shift/su_max 0.026
_refine_ls_shift/su_mean 0.001
_refine_ls_structure_factor_coef Fsqd
_refine_ls_weighting_details 'calc w = 1/[\s^2^(Fo^2^)+(0.073P)^2^+0.2103P] where P=(Fo^2^+2Fc^2^)/3'
_refine_ls_weighting_scheme calc
_refine_ls_wR_factor_gt 0.1171
_refine_ls_wR_factor_ref 0.1453
_reflns_number_gt 1221
_reflns_number_total 2170
_reflns_threshold_expression I>2\s(I)
_cod_data_source_file av3093.cif
_cod_data_source_block I
_cod_database_code 2214039
_cod_database_fobs_code 2214039

loop_
_symmetry_equiv_pos_as_xyz
'x, y, z'
'x, y+1/2, -z+1/2'
'-x, y, z+1/2'
'-x, y+1/2, -z'

loop_
_atom_site_type_symbol
_atom_site_label
_atom_site_fract_x
_atom_site_fract_y
_atom_site_fract_z
_atom_site_U_iso_or_equiv
_atom_site_adp_type
_atom_site_calc_flag
_atom_site_refinement_flags
_atom_site_occupancy
P P1 0.4127(3) 1.09449(11) 0.65597(9) 0.0592(5) Uani d . 1
F F1 0.1705(6) 1.0943(4) 0.6594(3) 0.122(2) Uani d . 1
F F2 0.4234(8) 1.0619(4) 0.7256(2) 0.116(2) Uani d . 1
F F3 0.6520(7) 1.0964(4) 0.6521(3) 0.130(2) Uani d . 1
F F4 0.4089(11) 1.0144(3) 0.6304(3) 0.145(3) Uani d . 1
F F5 0.4123(12) 1.1747(3) 0.6844(5) 0.183(4) Uani d . 1
F F6 0.3998(11) 1.1268(6) 0.5861(3) 0.201(4) Uani d . 1
N N1 0.9600(9) 0.7527(3) 0.8552(3) 0.0527(15) Uani d . 1
H HN1 1.017(11) 0.710(4) 0.846(3) 0.063 Uiso d . 1
N N2 0.7305(8) 0.9378(3) 0.9982(3) 0.0537(15) Uani d . 1
H HN2 0.690(10) 0.954(4) 1.037(4) 0.064 Uiso d . 1
C C1 0.8882(10) 0.7642(3) 0.9146(3) 0.0460(15) Uani d . 1
C C2 0.8214(10) 0.8358(3) 0.9301(3) 0.0471(16) Uani d . 1
H H2 0.835(10) 0.872(4) 0.903(3) 0.057 Uiso d . 1
C C3 0.7419(10) 0.8638(4) 0.9881(3) 0.0531(17) Uani d . 1
C C4 0.9014(12) 0.6988(4) 0.9598(3) 0.0604(19) Uani d . 1
H H4A 0.7756 0.6711 0.9582 0.073 Uiso calc R 1
H H4B 0.9246 0.7162 1.0037 0.073 Uiso calc R 1
H H4C 1.0125 0.6670 0.9467 0.073 Uiso calc R 1
C C5 0.6616(10) 0.8156(4) 1.0419(3) 0.0518(17) Uani d . 1
C C6 0.7487(12) 0.8162(5) 1.1027(3) 0.070(2) Uani d . 1
H H6 0.8540 0.8495 1.1120 0.084 Uiso calc R 1
C C7 0.6804(15) 0.7672(5) 1.1508(3) 0.085(3) Uani d . 1
H H7 0.7430 0.7667 1.1917 0.102 Uiso calc R 1
C C8 0.5230(14) 0.7200(5) 1.1382(4) 0.077(2) Uani d . 1
H H8 0.4765 0.6876 1.1706 0.092 Uiso calc R 1
C C9 0.4328(12) 0.7202(5) 1.0780(4) 0.076(2) Uani d . 1
H H9 0.3247 0.6878 1.0696 0.091 Uiso calc R 1
C C10 0.4996(12) 0.7680(4) 1.0291(3) 0.067(2) Uani d . 1
H H10 0.4365 0.7681 0.9883 0.081 Uiso calc R 1
C C11 0.8208(11) 0.9904(4) 0.9537(3) 0.0568(18) Uani d . 1
C C12 0.7082(13) 1.0115(4) 0.8981(4) 0.069(2) Uani d . 1
H H12 0.5737 0.9955 0.8929 0.084 Uiso calc R 1
C C13 0.7985(17) 1.0559(4) 0.8513(4) 0.079(2) Uani d . 1
H H13 0.7266 1.0690 0.8137 0.095 Uiso calc R 1
C C14 0.9954(18) 1.0810(5) 0.8603(5) 0.084(3) Uani d . 1
H H14 1.0554 1.1114 0.8287 0.101 Uiso calc R 1
C C15 1.1061(14) 1.0614(4) 0.9158(5) 0.079(2) Uani d . 1
H H15 1.2383 1.0795 0.9216 0.095 Uiso calc R 1
C C16 1.0175(12) 1.0140(4) 0.9632(3) 0.0581(18) Uani d . 1
C C17 1.1384(14) 0.9891(5) 1.0219(4) 0.088(3) Uani d . 1
H H17A 1.0631 1.0003 1.0611 0.106 Uiso calc R 1
H H17B 1.2672 1.0149 1.0228 0.106 Uiso calc R 1
H H17C 1.1622 0.9361 1.0193 0.106 Uiso calc R 1
C C18 0.9586(11) 0.8083(3) 0.8044(3) 0.0502(17) Uani d . 1
C C19 0.7921(12) 0.8119(5) 0.7617(4) 0.067(2) Uani d . 1
H H19 0.6913 0.7752 0.7633 0.080 Uiso calc R 1
C C20 0.7763(15) 0.8686(6) 0.7179(4) 0.088(3) Uani d . 1
H H20 0.6637 0.8720 0.6903 0.106 Uiso calc R 1
C C21 0.9319(17) 0.9217(5) 0.7152(4) 0.085(3) Uani d . 1
H H21 0.9236 0.9607 0.6852 0.102 Uiso calc R 1
C C22 1.0939(15) 0.9173(4) 0.7556(4) 0.074(2) Uani d . 1
H H22 1.1956 0.9536 0.7525 0.088 Uiso calc R 1
C C23 1.1152(12) 0.8606(4) 0.8017(3) 0.0617(19) Uani d . 1
C C24 1.2965(12) 0.8572(5) 0.8484(4) 0.089(3) Uani d . 1
H H24A 1.4163 0.8761 0.8268 0.106 Uiso calc R 1
H H24B 1.3195 0.8062 0.8613 0.106 Uiso calc R 1
H H24C 1.2679 0.8870 0.8864 0.106 Uiso calc R 1

loop_
_atom_site_aniso_label
_atom_site_aniso_U_11
_atom_site_aniso_U_22
_atom_site_aniso_U_33
_atom_site_aniso_U_12
_atom_site_aniso_U_13
_atom_site_aniso_U_23
C24 0.063(5) 0.078(6) 0.125(8) -0.021(4) 0.007(5) -0.029(6)
P1 0.0545(11) 0.0530(10) 0.0701(12) -0.0028(12) -0.0011(10) 0.0105(10)
F1 0.057(3) 0.132(4) 0.176(5) 0.000(4) -0.009(3) 0.062(4)
N1 0.066(4) 0.033(3) 0.059(4) 0.001(3) 0.006(3) 0.000(3)
C3 0.050(4) 0.052(4) 0.057(4) -0.008(3) -0.003(3) -0.011(4)
C4 0.079(5) 0.046(4) 0.057(4) 0.005(4) 0.002(4) 0.002(3)
N2 0.058(4) 0.043(3) 0.060(3) -0.009(3) 0.013(3) -0.016(3)
C23 0.073(5) 0.051(4) 0.061(4) -0.006(4) 0.022(4) -0.016(4)
C9 0.069(5) 0.079(5) 0.079(6) -0.021(5) 0.006(4) 0.011(5)
C1 0.049(4) 0.043(4) 0.046(4) -0.007(3) 0.005(3) -0.004(3)
F2 0.103(4) 0.164(6) 0.080(3) -0.022(4) -0.016(3) 0.041(3)
F3 0.058(3) 0.158(5) 0.175(5) -0.005(4) 0.012(3) 0.058(5)
C15 0.080(5) 0.060(5) 0.098(6) -0.014(5) 0.026(5) -0.013(5)
C16 0.062(5) 0.048(4) 0.064(4) -0.007(4) 0.003(4) -0.011(3)
C6 0.090(6) 0.068(5) 0.052(4) -0.016(5) -0.004(4) -0.009(4)
C10 0.074(5) 0.071(5) 0.056(4) -0.016(5) 0.000(4) 0.011(4)
C13 0.122(8) 0.052(4) 0.063(5) 0.011(5) -0.008(5) 0.001(4)
C21 0.130(9) 0.071(6) 0.054(5) 0.010(6) 0.030(6) 0.016(4)
C8 0.108(7) 0.072(5) 0.051(5) -0.015(5) 0.020(4) -0.003(4)
F4 0.166(7) 0.095(4) 0.175(6) 0.007(4) -0.019(5) -0.051(4)
C19 0.073(5) 0.072(5) 0.055(5) -0.007(4) 0.001(4) 0.000(4)
C14 0.121(7) 0.060(6) 0.071(6) 0.000(6) 0.026(5) -0.001(4)
C18 0.061(5) 0.045(4) 0.044(4) -0.001(3) 0.019(3) -0.008(3)
C20 0.092(7) 0.109(7) 0.064(5) 0.007(6) -0.004(5) 0.018(5)
C2 0.061(4) 0.037(3) 0.043(4) -0.003(3) 0.015(3) -0.001(3)
C22 0.098(6) 0.057(5) 0.065(5) -0.017(5) 0.032(5) -0.004(4)
C5 0.056(4) 0.051(4) 0.049(4) -0.010(3) 0.009(3) -0.008(3)
C12 0.076(5) 0.050(4) 0.082(5) 0.008(4) 0.000(4) -0.018(4)
C11 0.068(5) 0.041(4) 0.062(4) 0.002(4) -0.001(4) -0.012(4)
C17 0.078(6) 0.085(6) 0.100(7) -0.012(5) -0.012(5) -0.009(5)
C7 0.127(8) 0.084(6) 0.043(4) -0.004(6) -0.012(5) -0.017(5)
F5 0.178(8) 0.073(4) 0.299(10) -0.005(5) -0.020(7) -0.062(6)
F6 0.132(5) 0.342(13) 0.129(5) -0.037(7) -0.016(4) 0.148(7)

loop_
_atom_type_symbol
_atom_type_description
_atom_type_scat_dispersion_real
_atom_type_scat_dispersion_imag
_atom_type_scat_source
C C 0.0033 0.0016 'International Tables Vol C Tables 4.2.6.8 and 6.1.1.4'
H H 0 0 'International Tables Vol C Tables 4.2.6.8 and 6.1.1.4'
F F 0.0171 0.0103 'International Tables Vol C Tables 4.2.6.8 and 6.1.1.4'
N N 0.0061 0.0033 'International Tables Vol C Tables 4.2.6.8 and 6.1.1.4'
P P 0.1023 0.0942 'International Tables Vol C Tables 4.2.6.8 and 6.1.1.4'

loop_
_geom_angle_atom_site_label_1
_geom_angle_atom_site_label_2
_geom_angle_atom_site_label_3
_geom_angle
_geom_angle_publ_flag
C23 C24 H24A 109.5 no
C23 C24 H24B 109.5 no
H24A C24 H24B 109.5 no
C23 C24 H24C 109.5 no
H24A C24 H24C 109.5 no
H24B C24 H24C 109.5 no
F4 P1 F2 87.9(4) no
F4 P1 F6 91.9(6) no
F2 P1 F6 179.4(4) no
F4 P1 F5 177.7(5) no
F2 P1 F5 90.2(5) no
F6 P1 F5 90.1(6) no
F4 P1 F3 91.1(4) no
F2 P1 F3 90.5(3) no
F6 P1 F3 90.0(4) no
F5 P1 F3 90.0(5) no
F4 P1 F1 89.8(4) no
F2 P1 F1 90.2(3) no
F6 P1 F1 89.2(4) no
F5 P1 F1 89.1(4) no
F3 P1 F1 178.8(4) no
C1 N1 C18 123.8(6) yes
C1 N1 HN1 120(5) no
C18 N1 HN1 116(5) no
N2 C3 C2 120.5(6) yes
N2 C3 C5 115.9(6) yes
C2 C3 C5 123.5(6) no
C1 C4 H4A 109.5 no
C1 C4 H4B 109.5 no
H4A C4 H4B 109.5 no
C1 C4 H4C 109.5 no
H4A C4 H4C 109.5 no
H4B C4 H4C 109.5 no
C3 N2 C11 121.7(5) yes
C3 N2 HN2 118(5) no
C11 N2 HN2 119(5) no
C18 C23 C22 116.4(8) no
C18 C23 C24 121.5(7) no
C22 C23 C24 122.1(7) no
C8 C9 C10 121.1(8) no
C8 C9 H9 119.5 no
C10 C9 H9 119.5 no
N1 C1 C2 117.8(6) yes
N1 C1 C4 115.4(6) yes
C2 C1 C4 126.8(6) no
C14 C15 C16 119.8(8) no
C14 C15 H15 120.1 no
C16 C15 H15 120.1 no
C11 C16 C15 118.3(7) no
C11 C16 C17 121.0(7) no
C15 C16 C17 120.6(8) no
C5 C6 C7 120.2(7) no
C5 C6 H6 119.9 no
C7 C6 H6 119.9 no
C5 C10 C9 118.9(7) no
C5 C10 H10 120.5 no
C9 C10 H10 120.5 no
C14 C13 C12 119.8(8) no
C14 C13 H13 120.1 no
C12 C13 H13 120.1 no
C22 C21 C20 120.8(8) no
C22 C21 H21 119.6 no
C20 C21 H21 119.6 no
C7 C8 C9 119.8(7) no
C7 C8 H8 120.1 no
C9 C8 H8 120.1 no
C20 C19 C18 120.4(8) no
C20 C19 H19 119.8 no
C18 C19 H19 119.8 no
C13 C14 C15 121.0(8) no
C13 C14 H14 119.5 no
C15 C14 H14 119.5 no
C23 C18 N1 119.3(7) no
C19 C18 N1 119.3(6) no
C19 C20 C21 118.7(9) no
C19 C20 H20 120.6 no
C21 C20 H20 120.7 no
C3 C2 C1 130.2(6) yes
C3 C2 H2 108(5) no
C1 C2 H2 121(5) no
C21 C22 C23 122.5(8) no
C21 C22 H22 118.8 no
C23 C22 H22 118.8 no
C6 C5 C10 119.7(7) no
C6 C5 C3 121.2(6) no
C10 C5 C3 119.0(6) no
C13 C12 C11 119.4(8) no
C13 C12 H12 120.3 no
C11 C12 H12 120.3 no
C16 C11 C12 121.7(7) no
C16 C11 N2 119.9(7) no
C12 C11 N2 118.2(7) no
C16 C17 H17A 109.5 no
C16 C17 H17B 109.5 no
H17A C17 H17B 109.5 no
C16 C17 H17C 109.5 no
H17A C17 H17C 109.5 no
H17B C17 H17C 109.5 no
C8 C7 C6 120.1(7) no
C8 C7 H7 119.9 no
C6 C7 H7 119.9 no

loop_
_geom_bond_atom_site_label_1
_geom_bond_atom_site_label_2
_geom_bond_distance
_geom_bond_publ_flag
C24 C23 1.522(11) no
C24 H24A 0.9600 no
C24 H24B 0.9600 no
C24 H24C 0.9600 no
P1 F4 1.523(6) no
P1 F2 1.539(5) no
P1 F6 1.541(6) no
P1 F5 1.547(6) no
P1 F3 1.566(5) no
P1 F1 1.585(5) no
N1 C1 1.317(8) yes
N1 C18 1.436(8) yes
N1 HN1 0.87(7) no
C3 N2 1.340(9) yes
C3 C2 1.387(9) yes
C3 C5 1.492(9) yes
C4 C1 1.491(8) yes
C4 H4A 0.9600 no
C4 H4B 0.9600 no
C4 H4C 0.9600 no
N2 C11 1.434(9) yes
N2 HN2 0.88(7) no
C23 C18 1.387(9) no
C23 C22 1.390(10) no
C9 C8 1.364(10) no
C9 C10 1.384(9) no
C9 H9 0.9300 no
C1 C2 1.388(9) yes
C15 C14 1.389(13) no
C15 C16 1.410(10) no
C15 H15 0.9300 no
C16 C11 1.367(10) no
C16 C17 1.504(10) no
C6 C5 1.367(9) no
C6 C7 1.389(11) no
C6 H6 0.9300 no
C10 C5 1.382(9) no
C10 H10 0.9300 no
C13 C14 1.374(12) no
C13 C12 1.375(11) no
C13 H13 0.9300 no
C21 C22 1.344(11) no
C21 C20 1.391(13) no
C21 H21 0.9300 no
C8 C7 1.354(12) no
C8 H8 0.9300 no
C19 C20 1.354(11) no
C19 C18 1.396(10) no
C19 H19 0.9300 no
C14 H14 0.9300 no
C20 H20 0.9300 no
C2 H2 0.86(7) no
C22 H22 0.9300 no
C12 C11 1.404(10) no
C12 H12 0.9300 no
C17 H17A 0.9600 no
C17 H17B 0.9600 no
C17 H17C 0.9600 no
C7 H7 0.9300 no
